data_7217629
loop_
_publ_author_name
'Li, Qipeng'
'Tian, Chongbin'
'Zhang, Huabin'
'Qian, Jinjie'
'Du, Shaowu'

_publ_section_title
;
 An alternative strategy to construct Fe(ii)-based MOFs with multifarious
 structures and magnetic behaviors
;
_journal_issue 39
_journal_name_full CrystEngComm
_journal_page_first 9208
_journal_paper_doi 10.1039/C4CE01414F
_journal_volume 16
_journal_year 2014
_chemical_formula_sum 'C7 H7 Fe N O6'
_chemical_formula_weight 256.99
_chemical_name_systematic
;
?
;
_space_group_IT_number 14
_symmetry_space_group_name_Hall '-P 2ybc'
_symmetry_space_group_name_H-M 'P 1 21/c 1'
_atom_sites_solution_hydrogens geom
_atom_sites_solution_primary direct
_atom_sites_solution_secondary difmap
_audit_creation_method SHELXL-97
_cell_angle_alpha 90.00
_cell_angle_beta 102.018(6)
_cell_angle_gamma 90.00
_cell_formula_units_Z 4
_cell_length_a 10.996(4)
_cell_length_b 10.359(4)
_cell_length_c 7.723(3)
_cell_measurement_reflns_used 2271
_cell_measurement_temperature 293(2)
_cell_measurement_theta_max 27.4758
_cell_measurement_theta_min 3.5499
_cell_volume 860.4(6)
_computing_structure_refinement 'SHELXL-97 (Sheldrick, 1997)'
_computing_structure_solution 'SHELXS-97 (Sheldrick, 1990)'
_diffrn_ambient_temperature 293(2)
_diffrn_measured_fraction_theta_full 0.993
_diffrn_measured_fraction_theta_max 0.993
_diffrn_radiation_monochromator graphite
_diffrn_radiation_source 'fine-focus sealed tube'
_diffrn_radiation_type MoK\a
_diffrn_radiation_wavelength 0.71073
_diffrn_reflns_av_R_equivalents 0.0453
_diffrn_reflns_av_sigmaI/netI 0.0432
_diffrn_reflns_limit_h_max 14
_diffrn_reflns_limit_h_min -13
_diffrn_reflns_limit_k_max 10
_diffrn_reflns_limit_k_min -13
_diffrn_reflns_limit_l_max 10
_diffrn_reflns_limit_l_min -10
_diffrn_reflns_number 6559
_diffrn_reflns_theta_full 27.48
_diffrn_reflns_theta_max 27.48
_diffrn_reflns_theta_min 2.73
_exptl_absorpt_coefficient_mu 1.762
_exptl_absorpt_correction_T_max 1.0000
_exptl_absorpt_correction_T_min 0.3474
_exptl_absorpt_correction_type multi-scan
_exptl_crystal_colour Yellow
_exptl_crystal_density_diffrn 1.984
_exptl_crystal_density_method 'not measured'
_exptl_crystal_description Prism
_exptl_crystal_F_000 520
_exptl_crystal_size_max 0.2000
_exptl_crystal_size_mid 0.2000
_exptl_crystal_size_min 0.2000
_refine_diff_density_max 1.039
_refine_diff_density_min -0.778
_refine_diff_density_rms 0.130
_refine_ls_extinction_method none
_refine_ls_goodness_of_fit_ref 1.138
_refine_ls_hydrogen_treatment mixed
_refine_ls_matrix_type full
_refine_ls_number_parameters 136
_refine_ls_number_reflns 1951
_refine_ls_number_restraints 0
_refine_ls_restrained_S_all 1.138
_refine_ls_R_factor_all 0.0459
_refine_ls_R_factor_gt 0.0381
_refine_ls_shift/su_max 0.000
_refine_ls_shift/su_mean 0.000
_refine_ls_structure_factor_coef Fsqd
_refine_ls_weighting_details 'calc w=1/[\s^2^(Fo^2^)+(0.0509P)^2^+0.0000P] where P=(Fo^2^+2Fc^2^)/3'
_refine_ls_weighting_scheme calc
_refine_ls_wR_factor_gt 0.0949
_refine_ls_wR_factor_ref 0.0975
_reflns_number_gt 1573
_reflns_number_total 1951
_reflns_threshold_expression >2sigma(I)
_cod_data_source_file c4ce01414f2.cif
_cod_data_source_block a3
_cod_depositor_comments
;
The following automatic conversions were performed:

'_exptl_absorpt_correction_type' value 'Multi-scan' changed to
'multi-scan' according to
/usr/data/users/saulius/crontab/automatic-downloads/rss-feeds/RSC/lib/dictionaries/cif_core.dic
dictionary named 'cif_core.dic' version 2.4.2 from 2011-04-26.

Automatic conversion script
Id: cif_fix_values 2281 2013-09-26 08:29:07Z andrius 

 Adding full bibliography for 7217628--7217633.cif.
;
_cod_original_cell_volume 860.5(6)
_cod_original_sg_symbol_H-M P2(1)/c
_cod_database_code 7217629

loop_
_symmetry_equiv_pos_as_xyz
'x, y, z'
'-x, y+1/2, -z+1/2'
'-x, -y, -z'
'x, -y-1/2, z-1/2'

loop_
_atom_site_label
_atom_site_type_symbol
_atom_site_fract_x
_atom_site_fract_y
_atom_site_fract_z
_atom_site_U_iso_or_equiv
_atom_site_adp_type
_atom_site_occupancy
_atom_site_symmetry_multiplicity
_atom_site_calc_flag
_atom_site_refinement_flags
Fe Fe 0.30352(4) 0.42918(3) 0.84941(5) 0.01105(14) Uani 1 1 d .
O1 O 0.14527(19) 1.09477(18) 0.7654(3) 0.0184(4) Uani 1 1 d .
O2 O 0.54578(17) 0.90644(17) 0.7810(2) 0.0133(4) Uani 1 1 d .
O3 O 0.41188(18) 1.03413(18) 0.6064(3) 0.0180(4) Uani 1 1 d .
O4 O 0.15594(18) 1.06691(17) 0.4839(2) 0.0151(4) Uani 1 1 d .
O5 O 0.35448(19) 0.23408(17) 0.9196(3) 0.0192(4) Uani 1 1 d .
H5C H 0.4283 0.2089 0.9846 0.023 Uiso 1 1 d R
H5A H 0.2966 0.1858 0.8783 0.029 Uiso 1 1 d R
O6 O 0.16267(18) 0.36248(18) 0.6313(2) 0.0172(4) Uani 1 1 d .
H6B H 0.0964 0.3142 0.6413 0.021 Uiso 1 1 d R
H6A H 0.1786 0.3877 0.5378 0.026 Uiso 1 1 d R
N N 0.2662(2) 0.6292(2) 0.7643(3) 0.0131(5) Uani 1 1 d .
C1 C 0.1680(2) 1.0276(3) 0.6422(3) 0.0122(5) Uani 1 1 d .
C2 C 0.2078(2) 0.8886(3) 0.6841(3) 0.0122(5) Uani 1 1 d .
C3 C 0.1147(3) 0.7988(3) 0.6938(3) 0.0148(6) Uani 1 1 d .
H3A H 0.0318 0.8242 0.6747 0.018 Uiso 1 1 calc R
C4 C 0.1476(3) 0.6713(3) 0.7325(3) 0.0159(6) Uani 1 1 d .
H4A H 0.0849 0.6119 0.7367 0.019 Uiso 1 1 calc R
C5 C 0.3555(3) 0.7167(2) 0.7561(3) 0.0129(5) Uani 1 1 d .
H5B H 0.4377 0.6889 0.7780 0.016 Uiso 1 1 calc R
C6 C 0.3311(2) 0.8467(2) 0.7165(3) 0.0111(5) Uani 1 1 d .
C7 C 0.4369(3) 0.9355(2) 0.7009(3) 0.0126(5) Uani 1 1 d .

loop_
_atom_site_aniso_label
_atom_site_aniso_U_11
_atom_site_aniso_U_22
_atom_site_aniso_U_33
_atom_site_aniso_U_23
_atom_site_aniso_U_13
_atom_site_aniso_U_12
Fe 0.0120(2) 0.0072(2) 0.0141(2) -0.00028(13) 0.00299(15) 0.00021(14)
O1 0.0212(12) 0.0145(10) 0.0193(10) -0.0056(7) 0.0040(9) 0.0031(8)
O2 0.0097(10) 0.0126(9) 0.0172(9) 0.0022(7) 0.0021(8) 0.0005(7)
O3 0.0165(11) 0.0112(9) 0.0235(10) 0.0063(7) -0.0024(8) -0.0031(8)
O4 0.0139(11) 0.0155(9) 0.0171(9) 0.0056(7) 0.0060(8) 0.0047(7)
O5 0.0229(12) 0.0107(9) 0.0207(10) 0.0018(7) -0.0036(8) -0.0023(8)
O6 0.0187(11) 0.0141(10) 0.0188(10) 0.0003(7) 0.0038(8) -0.0028(8)
N 0.0122(12) 0.0112(11) 0.0159(11) 0.0016(8) 0.0025(9) 0.0010(9)
C1 0.0070(13) 0.0110(12) 0.0183(13) 0.0009(10) 0.0020(10) -0.0029(10)
C2 0.0145(14) 0.0108(12) 0.0112(12) 0.0006(9) 0.0026(11) 0.0011(10)
C3 0.0113(14) 0.0132(12) 0.0200(13) 0.0033(10) 0.0033(11) 0.0015(10)
C4 0.0133(14) 0.0126(13) 0.0214(13) 0.0025(10) 0.0025(11) -0.0022(10)
C5 0.0131(14) 0.0105(12) 0.0148(12) 0.0014(9) 0.0021(11) 0.0007(10)
C6 0.0121(13) 0.0086(11) 0.0128(11) -0.0003(9) 0.0029(10) -0.0011(10)
C7 0.0149(14) 0.0090(12) 0.0131(12) -0.0020(9) 0.0016(10) -0.0007(10)

loop_
_atom_type_symbol
_atom_type_description
_atom_type_scat_dispersion_real
_atom_type_scat_dispersion_imag
_atom_type_scat_source
C C 0.0033 0.0016 'International Tables Vol C Tables 4.2.6.8 and 6.1.1.4'
H H 0.0000 0.0000 'International Tables Vol C Tables 4.2.6.8 and 6.1.1.4'
N N 0.0061 0.0033 'International Tables Vol C Tables 4.2.6.8 and 6.1.1.4'
O O 0.0106 0.0060 'International Tables Vol C Tables 4.2.6.8 and 6.1.1.4'
Fe Fe 0.3463 0.8444 'International Tables Vol C Tables 4.2.6.8 and 6.1.1.4'

loop_
_geom_angle_atom_site_label_1
_geom_angle_atom_site_label_2
_geom_angle_atom_site_label_3
_geom_angle
_geom_angle_site_symmetry_1
_geom_angle_site_symmetry_3
O4 Fe O2 174.62(7) 4_576 2_646
O4 Fe O3 82.85(8) 4_576 4_576
O2 Fe O3 96.97(8) 2_646 4_576
O4 Fe O5 94.68(8) 4_576 .
O2 Fe O5 79.99(7) 2_646 .
O3 Fe O5 82.29(8) 4_576 .
O4 Fe O6 83.64(8) 4_576 .
O2 Fe O6 95.66(8) 2_646 .
O3 Fe O6 163.92(8) 4_576 .
O5 Fe O6 90.17(8) . .
O4 Fe N 90.82(8) 4_576 .
O2 Fe N 94.52(7) 2_646 .
O3 Fe N 98.33(8) 4_576 .
O5 Fe N 174.50(8) . .
O6 Fe N 90.54(8) . .
C7 O2 Fe 119.64(16) . 2_656
C7 O3 Fe 134.61(18) . 4_575
C1 O4 Fe 123.08(18) . 4_575
C5 N C4 117.4(2) . .
C5 N Fe 123.92(18) . .
C4 N Fe 118.38(17) . .
O1 C1 O4 124.0(2) . .
O1 C1 C2 117.5(2) . .
O4 C1 C2 118.5(2) . .
C3 C2 C6 118.6(2) . .
C3 C2 C1 117.4(2) . .
C6 C2 C1 124.0(2) . .
C4 C3 C2 119.0(3) . .
N C4 C3 123.2(2) . .
N C5 C6 123.4(2) . .
C5 C6 C2 118.4(2) . .
C5 C6 C7 119.3(2) . .
C2 C6 C7 122.2(2) . .
O3 C7 O2 123.4(2) . .
O3 C7 C6 117.7(2) . .
O2 C7 C6 119.0(2) . .

loop_
_geom_bond_atom_site_label_1
_geom_bond_atom_site_label_2
_geom_bond_distance
_geom_bond_site_symmetry_2
Fe O4 2.101(2) 4_576
Fe O2 2.1238(19) 2_646
Fe O3 2.126(2) 4_576
Fe O5 2.1367(19) .
Fe O6 2.151(2) .
Fe N 2.187(2) .
O1 C1 1.246(3) .
O2 C7 1.264(3) .
O2 Fe 2.1238(19) 2_656
O3 C7 1.253(3) .
O3 Fe 2.126(2) 4_575
O4 C1 1.269(3) .
O4 Fe 2.101(2) 4_575
N C5 1.348(3) .
N C4 1.347(3) .
C1 C2 1.520(4) .
C2 C3 1.398(4) .
C2 C6 1.395(4) .
C3 C4 1.386(4) .
C5 C6 1.395(3) .
C6 C7 1.507(4) .
